data_2229755
loop_
_publ_author_name
'Yousuf, S.'
'Musharraf, S. G.'
'Khan, I.'
Samiullah
'Fun, Hoong-Kun'

_publ_section_title
;
 Absolute configuration of (2<i>S</i>)-4-(4-hydroxyphenyl)butan-2-ol
;
_journal_coeditor_code LH5221
_journal_issue 4
_journal_name_full 'Acta Crystallographica Section E'
_journal_page_first o952
_journal_paper_doi 10.1107/S1600536811010026
_journal_volume 67
_journal_year 2011
_chemical_formula_iupac 'C10 H14 O2'
_chemical_formula_moiety 'C10 H14 O2'
_chemical_formula_sum 'C10 H14 O2'
_chemical_formula_weight 166.21
_chemical_name_common (+)-rhododendrol
_chemical_name_systematic
;
(2<i>S</i>)-4-(4-hydroxyphenyl)butan-2-ol
;
_space_group_IT_number 4
_symmetry_cell_setting monoclinic
_symmetry_space_group_name_Hall 'P 2yb'
_symmetry_space_group_name_H-M 'P 1 21 1'
_atom_sites_solution_hydrogens geom
_atom_sites_solution_primary direct
_atom_sites_solution_secondary difmap
_audit_creation_method SHELXL-97
_cell_angle_alpha 90.00
_cell_angle_beta 92.216(2)
_cell_angle_gamma 90.00
_cell_formula_units_Z 2
_cell_length_a 7.2342(2)
_cell_length_b 6.3815(2)
_cell_length_c 9.9419(4)
_cell_measurement_reflns_used 3477
_cell_measurement_temperature 100(2)
_cell_measurement_theta_max 70.26
_cell_measurement_theta_min 6.12
_cell_volume 458.63(3)
_computing_cell_refinement 'SAINT (Bruker, 2009)'
_computing_data_collection 'APEX2 (Bruker, 2009)'
_computing_data_reduction 'SAINT (Bruker, 2009)'
_computing_molecular_graphics
;
SHELXTL (Sheldrick, 2008) and PLATON (Spek, 2009)
;
_computing_publication_material
;
SHELXTL (Sheldrick, 2008) and PLATON (Spek, 2009)
;
_computing_structure_refinement 'SHELXL97 (Sheldrick, 2008)'
_computing_structure_solution 'SHELXS97 (Sheldrick, 2008)'
_diffrn_ambient_temperature 100(2)
_diffrn_measured_fraction_theta_full 0.970
_diffrn_measured_fraction_theta_max 0.970
_diffrn_measurement_device_type
;
Bruker SMART APEXII DUO CCD area-detector
;
_diffrn_measurement_method '\f and \w'
_diffrn_radiation_monochromator graphite
_diffrn_radiation_source 'fine-focus sealed tube'
_diffrn_radiation_type CuK\a
_diffrn_radiation_wavelength 1.54178
_diffrn_reflns_av_R_equivalents 0.0278
_diffrn_reflns_av_sigmaI/netI 0.0283
_diffrn_reflns_limit_h_max 8
_diffrn_reflns_limit_h_min -8
_diffrn_reflns_limit_k_max 7
_diffrn_reflns_limit_k_min -7
_diffrn_reflns_limit_l_max 10
_diffrn_reflns_limit_l_min -11
_diffrn_reflns_number 4954
_diffrn_reflns_theta_full 67.49
_diffrn_reflns_theta_max 67.49
_diffrn_reflns_theta_min 6.12
_exptl_absorpt_coefficient_mu 0.661
_exptl_absorpt_correction_T_max 0.9658
_exptl_absorpt_correction_T_min 0.7844
_exptl_absorpt_correction_type multi-scan
_exptl_absorpt_process_details '(<i>SADABS</i>; Bruker, 2009)'
_exptl_crystal_colour Colorles
_exptl_crystal_density_diffrn 1.204
_exptl_crystal_density_method 'not measured'
_exptl_crystal_description Block
_exptl_crystal_F_000 180
_exptl_crystal_size_max 0.39
_exptl_crystal_size_mid 0.12
_exptl_crystal_size_min 0.05
_refine_diff_density_max 0.188
_refine_diff_density_min -0.235
_refine_ls_abs_structure_details 'Flack (1983), 579 Friedel pairs'
_refine_ls_abs_structure_Flack -0.03(17)
_refine_ls_extinction_method none
_refine_ls_goodness_of_fit_ref 1.081
_refine_ls_hydrogen_treatment mixed
_refine_ls_matrix_type full
_refine_ls_number_parameters 165
_refine_ls_number_reflns 1455
_refine_ls_number_restraints 1
_refine_ls_restrained_S_all 1.081
_refine_ls_R_factor_all 0.0292
_refine_ls_R_factor_gt 0.0290
_refine_ls_shift/su_max 0.001
_refine_ls_shift/su_mean 0.000
_refine_ls_structure_factor_coef Fsqd
_refine_ls_weighting_details 'calc w=1/[\s^2^(Fo^2^)+(0.0499P)^2^+0.0461P] where P=(Fo^2^+2Fc^2^)/3'
_refine_ls_weighting_scheme calc
_refine_ls_wR_factor_gt 0.0748
_refine_ls_wR_factor_ref 0.0750
_reflns_number_gt 1446
_reflns_number_total 1455
_reflns_threshold_expression I>2\s(I)
_cod_data_source_file lh5221.cif
_cod_data_source_block I
_cod_original_sg_symbol_H-M 'P 21'
_cod_database_code 2229755
_cod_database_fobs_code 2229755

loop_
_symmetry_equiv_pos_as_xyz
'x, y, z'
'-x, y+1/2, -z'

loop_
_atom_site_type_symbol
_atom_site_label
_atom_site_fract_x
_atom_site_fract_y
_atom_site_fract_z
_atom_site_U_iso_or_equiv
_atom_site_adp_type
_atom_site_calc_flag
_atom_site_refinement_flags
_atom_site_occupancy
_atom_site_disorder_assembly
_atom_site_disorder_group
O O1 0.33418(12) 0.03888(15) 0.11761(9) 0.0200(2) Uani d . 1 . .
O O2 0.33463(12) 0.33901(17) 0.93717(9) 0.0214(2) Uani d . 1 . .
C C1 0.22229(17) 0.3267(2) 0.42530(13) 0.0191(3) Uani d . 1 . .
C C2 0.25737(17) 0.2886(2) 0.29010(14) 0.0184(3) Uani d . 1 . .
C C3 0.29911(15) 0.08712(19) 0.24875(13) 0.0161(3) Uani d . 1 . .
C C4 0.30875(17) -0.0757(2) 0.34234(14) 0.0191(3) Uani d . 1 . .
C C5 0.27631(16) -0.0347(2) 0.47664(13) 0.0187(3) Uani d . 1 . .
C C6 0.23165(16) 0.1659(2) 0.52052(13) 0.0173(3) Uani d . 1 . .
C C7 0.19572(19) 0.2007(2) 0.66828(14) 0.0222(3) Uani d . 1 . .
C C8 0.20129(16) 0.4288(2) 0.71453(13) 0.0179(3) Uani d . 1 . .
C C9 0.18659(17) 0.4510(2) 0.86638(13) 0.0202(3) Uani d . 1 . .
C C10 0.1875(2) 0.6786(3) 0.91038(16) 0.0286(4) Uani d . 1 . .
H H1 0.192(2) 0.463(3) 0.4534(16) 0.019(4) Uiso d . 1 . .
H H2 0.245(2) 0.401(3) 0.2254(19) 0.026(4) Uiso d . 1 . .
H H4 0.339(2) -0.216(3) 0.3145(17) 0.024(4) Uiso d . 1 . .
H H5 0.281(2) -0.143(3) 0.5411(18) 0.025(4) Uiso d . 1 . .
H H7A 0.076(2) 0.136(3) 0.6896(18) 0.027(4) Uiso d . 1 . .
H H7B 0.293(3) 0.123(3) 0.720(2) 0.032(5) Uiso d . 1 . .
H H8A 0.103(3) 0.501(3) 0.6728(18) 0.026(4) Uiso d . 1 . .
H H8B 0.322(2) 0.494(3) 0.6865(15) 0.013(4) Uiso d . 1 . .
H H9 0.078(2) 0.383(3) 0.8913(17) 0.020(4) Uiso d . 1 . .
H H10A 0.075(3) 0.755(4) 0.873(2) 0.044(6) Uiso d . 1 . .
H H10B 0.304(2) 0.749(3) 0.8792(17) 0.021(4) Uiso d . 1 . .
H H10C 0.183(3) 0.691(3) 1.011(2) 0.040(5) Uiso d . 1 . .
H H1O1 0.319(3) 0.151(4) 0.062(2) 0.043(6) Uiso d . 1 . .
H H1O2 0.444(3) 0.400(3) 0.920(2) 0.036(5) Uiso d . 1 . .

loop_
_atom_site_aniso_label
_atom_site_aniso_U_11
_atom_site_aniso_U_22
_atom_site_aniso_U_33
_atom_site_aniso_U_12
_atom_site_aniso_U_13
_atom_site_aniso_U_23
O1 0.0240(4) 0.0247(5) 0.0115(5) 0.0004(4) 0.0046(3) -0.0002(4)
O2 0.0213(5) 0.0303(5) 0.0125(5) -0.0034(4) 0.0007(3) 0.0033(4)
C1 0.0245(6) 0.0192(7) 0.0135(6) -0.0005(5) 0.0016(5) -0.0021(5)
C2 0.0220(6) 0.0222(8) 0.0110(6) -0.0008(5) 0.0003(5) 0.0023(5)
C3 0.0138(6) 0.0244(7) 0.0101(6) -0.0007(5) 0.0023(4) -0.0021(5)
C4 0.0188(6) 0.0195(7) 0.0193(7) 0.0006(5) 0.0038(4) 0.0005(5)
C5 0.0201(6) 0.0218(7) 0.0142(7) -0.0017(5) 0.0018(4) 0.0029(5)
C6 0.0180(6) 0.0223(7) 0.0115(7) -0.0027(5) 0.0003(5) 0.0003(5)
C7 0.0304(7) 0.0262(8) 0.0102(7) -0.0047(6) 0.0024(5) -0.0003(5)
C8 0.0172(6) 0.0247(7) 0.0119(6) -0.0009(5) 0.0004(4) 0.0005(5)
C9 0.0161(6) 0.0325(8) 0.0123(7) -0.0010(5) 0.0024(4) -0.0019(6)
C10 0.0278(7) 0.0378(9) 0.0201(8) 0.0062(7) -0.0012(5) -0.0108(6)

loop_
_atom_type_symbol
_atom_type_description
_atom_type_scat_dispersion_real
_atom_type_scat_dispersion_imag
_atom_type_scat_source
C C 0.0181 0.0091 'International Tables Vol C Tables 4.2.6.8 and 6.1.1.4'
H H 0.0000 0.0000 'International Tables Vol C Tables 4.2.6.8 and 6.1.1.4'
O O 0.0492 0.0322 'International Tables Vol C Tables 4.2.6.8 and 6.1.1.4'

loop_
_geom_angle_atom_site_label_1
_geom_angle_atom_site_label_2
_geom_angle_atom_site_label_3
_geom_angle_site_symmetry_1
_geom_angle_site_symmetry_3
_geom_angle
_geom_angle_publ_flag
C3 O1 H1O1 . . 112.1(15) ?
C9 O2 H1O2 . . 109.6(13) ?
C6 C1 C2 . . 121.21(12) ?
C6 C1 H1 . . 118.9(10) ?
C2 C1 H1 . . 119.9(10) ?
C3 C2 C1 . . 119.72(12) ?
C3 C2 H2 . . 120.5(11) ?
C1 C2 H2 . . 119.7(11) ?
O1 C3 C2 . . 122.67(11) ?
O1 C3 C4 . . 117.40(11) ?
C2 C3 C4 . . 119.93(11) ?
C5 C4 C3 . . 119.64(12) ?
C5 C4 H4 . . 119.9(11) ?
C3 C4 H4 . . 120.4(11) ?
C4 C5 C6 . . 121.57(12) ?
C4 C5 H5 . . 120.8(12) ?
C6 C5 H5 . . 117.6(12) ?
C5 C6 C1 . . 117.92(12) ?
C5 C6 C7 . . 119.18(11) ?
C1 C6 C7 . . 122.90(12) ?
C6 C7 C8 . . 115.31(11) ?
C6 C7 H7A . . 109.3(11) ?
C8 C7 H7A . . 110.2(11) ?
C6 C7 H7B . . 106.5(12) ?
C8 C7 H7B . . 108.1(12) ?
H7A C7 H7B . . 107.0(15) ?
C9 C8 C7 . . 112.65(11) ?
C9 C8 H8A . . 108.3(11) ?
C7 C8 H8A . . 109.0(12) ?
C9 C8 H8B . . 109.0(9) ?
C7 C8 H8B . . 108.8(9) ?
H8A C8 H8B . . 109.0(14) ?
O2 C9 C10 . . 109.73(11) ?
O2 C9 C8 . . 110.92(10) ?
C10 C9 C8 . . 112.02(12) ?
O2 C9 H9 . . 104.8(11) ?
C10 C9 H9 . . 111.0(11) ?
C8 C9 H9 . . 108.0(10) ?
C9 C10 H10A . . 111.3(13) ?
C9 C10 H10B . . 109.5(11) ?
H10A C10 H10B . . 109.7(16) ?
C9 C10 H10C . . 111.3(13) ?
H10A C10 H10C . . 105.7(17) ?
H10B C10 H10C . . 109.3(15) ?

loop_
_geom_bond_atom_site_label_1
_geom_bond_atom_site_label_2
_geom_bond_site_symmetry_2
_geom_bond_distance
_geom_bond_publ_flag
O1 C3 . 1.3728(15) ?
O1 H1O1 . 0.91(3) ?
O2 C9 . 1.4473(16) ?
O2 H1O2 . 0.90(2) ?
C1 C6 . 1.3959(19) ?
C1 C2 . 1.3988(18) ?
C1 H1 . 0.943(19) ?
C2 C3 . 1.3865(18) ?
C2 H2 . 0.96(2) ?
C3 C4 . 1.3948(18) ?
C4 C5 . 1.390(2) ?
C4 H4 . 0.97(2) ?
C5 C6 . 1.3942(19) ?
C5 H5 . 0.94(2) ?
C6 C7 . 1.5180(17) ?
C7 C8 . 1.5265(19) ?
C7 H7A . 0.988(19) ?
C7 H7B . 0.99(2) ?
C8 C9 . 1.5241(17) ?
C8 H8A . 0.93(2) ?
C8 H8B . 1.018(15) ?
C9 C10 . 1.517(2) ?
C9 H9 . 0.938(17) ?
C10 H10A . 1.01(2) ?
C10 H10B . 1.013(18) ?
C10 H10C . 1.01(2) ?

loop_
_geom_hbond_atom_site_label_D
_geom_hbond_atom_site_label_H
_geom_hbond_atom_site_label_A
_geom_hbond_site_symmetry_A
_geom_hbond_distance_DH
_geom_hbond_distance_HA
_geom_hbond_distance_DA
_geom_hbond_angle_DHA
_geom_hbond_publ_flag
O1 H1O1 O2 1_554 0.92(2) 1.72(2) 2.6247(13) 166(2) yes
O2 H1O2 O1 2_656 0.91(2) 1.88(2) 2.7869(13) 177.8(19) yes
C8 H8A Cg1 2_566 0.93(2) 2.822(15) 3.7033(13) 158.1(14) yes

loop_
_geom_torsion_atom_site_label_1
_geom_torsion_atom_site_label_2
_geom_torsion_atom_site_label_3
_geom_torsion_atom_site_label_4
_geom_torsion_site_symmetry_1
_geom_torsion_site_symmetry_2
_geom_torsion_site_symmetry_3
_geom_torsion_site_symmetry_4
_geom_torsion
_geom_torsion_publ_flag
C6 C1 C2 C3 . . . . 1.14(18) ?
C1 C2 C3 O1 . . . . 179.72(10) ?
C1 C2 C3 C4 . . . . -0.99(17) ?
O1 C3 C4 C5 . . . . 179.33(10) ?
C2 C3 C4 C5 . . . . 0.01(17) ?
C3 C4 C5 C6 . . . . 0.86(17) ?
C4 C5 C6 C1 . . . . -0.71(17) ?
C4 C5 C6 C7 . . . . 179.36(11) ?
C2 C1 C6 C5 . . . . -0.29(18) ?
C2 C1 C6 C7 . . . . 179.64(11) ?
C5 C6 C7 C8 . . . . 163.67(11) ?
C1 C6 C7 C8 . . . . -16.26(18) ?
C6 C7 C8 C9 . . . . -173.32(10) ?
C7 C8 C9 O2 . . . . 58.43(14) ?
C7 C8 C9 C10 . . . . -178.58(11) ?

loop_
_cod_related_entry_id
_cod_related_entry_database
_cod_related_entry_code
1 ChemSpider 802470
